data_7031675
loop_
_publ_author_name
'Imran, Muhammad'
'Mix, Andreas'
'Neumann, Beate'
'Stammler, Hans-Georg'
'Monkowius, Uwe'
'Gr\"undlinger, Petra'
'Mitzel, Norbert W.'

_publ_section_title
;
 Hemi- and holo-directed lead(II) complexes in a soft ligand environment.
;
_journal_issue 3
_journal_name_full 'Dalton transactions (Cambridge, England : 2003)'
_journal_page_first 924
_journal_page_last 937
_journal_paper_doi 10.1039/c4dt01406e
_journal_volume 44
_journal_year 2015
_chemical_formula_moiety 'C2 H4 N4 O4 Pb S'
_chemical_formula_sum 'C2 H4 N4 O4 Pb S'
_chemical_formula_weight 387.34
_chemical_name_systematic
;
 ?
;
_space_group_crystal_system orthorhombic
_space_group_IT_number 60
_space_group_name_Hall '-P 2n 2ab'
_space_group_name_H-M_alt 'P b c n'
_symmetry_space_group_name_Hall '-P 2n 2ab'
_symmetry_space_group_name_H-M 'P b c n'
_atom_sites_solution_hydrogens difmap
_audit_creation_method SHELXL-2013
_cell_angle_alpha 90
_cell_angle_beta 90
_cell_angle_gamma 90
_cell_formula_units_Z 8
_cell_length_a 17.9942(7)
_cell_length_b 6.3605(2)
_cell_length_c 13.1333(5)
_cell_measurement_reflns_used 9816
_cell_measurement_temperature 100(2)
_cell_measurement_theta_max 71.466
_cell_measurement_theta_min 4.169
_cell_volume 1503.13(9)
_computing_cell_refinement 'APEX 2, Bruker AXS'
_computing_data_collection 'APEX 2, Bruker AXS'
_computing_data_reduction 'APEX 2, Bruker AXS'
_computing_molecular_graphics 'SHELXTL-PLUS (1990)'
_computing_publication_material 'SHELXL-97 (Sheldrick, 1997)'
_computing_structure_refinement 'SHELXL-2013 (Sheldrick, 2013)'
_computing_structure_solution 'SHELXS-97 (Sheldrick, 1990)'
_diffrn_ambient_temperature 100(2)
_diffrn_measured_fraction_theta_full 0.993
_diffrn_measured_fraction_theta_max 0.994
_diffrn_measurement_device_type 'Bruker AXS X8 Prospector Ultra with APEX II'
_diffrn_measurement_method CCD
_diffrn_radiation_monochromator 'Quazar Montel multilayer optic Montel200'
_diffrn_radiation_source 'I\mS Incoatec Microfocus'
_diffrn_radiation_type CuK\a
_diffrn_radiation_wavelength 1.54178
_diffrn_reflns_av_R_equivalents 0.0453
_diffrn_reflns_av_unetI/netI 0.0168
_diffrn_reflns_Laue_measured_fraction_full 0.993
_diffrn_reflns_Laue_measured_fraction_max 0.994
_diffrn_reflns_limit_h_max 21
_diffrn_reflns_limit_h_min -21
_diffrn_reflns_limit_k_max 7
_diffrn_reflns_limit_k_min -7
_diffrn_reflns_limit_l_max 15
_diffrn_reflns_limit_l_min -16
_diffrn_reflns_number 27266
_diffrn_reflns_point_group_measured_fraction_full 0.993
_diffrn_reflns_point_group_measured_fraction_max 0.994
_diffrn_reflns_theta_full 67.679
_diffrn_reflns_theta_max 69.973
_diffrn_reflns_theta_min 4.915
_exptl_absorpt_coefficient_mu 46.229
_exptl_absorpt_correction_T_max 0.3377
_exptl_absorpt_correction_T_min 0.0231
_exptl_absorpt_correction_type multi-scan
_exptl_absorpt_process_details 'SADABS-2008/1 - Bruker AXS area detector scaling and absorption correction'
_exptl_crystal_colour Colourless
_exptl_crystal_density_diffrn 3.423
_exptl_crystal_description needle
_exptl_crystal_F_000 1392
_exptl_crystal_size_max 0.330
_exptl_crystal_size_mid 0.050
_exptl_crystal_size_min 0.030
_refine_diff_density_max 1.357
_refine_diff_density_min -0.840
_refine_diff_density_rms 0.169
_refine_ls_extinction_coef 0.000059(15)
_refine_ls_extinction_expression Fc^*^=kFc[1+0.001xFc^2^\l^3^/sin(2\q)]^-1/4^
_refine_ls_extinction_method SHELXL
_refine_ls_goodness_of_fit_ref 1.195
_refine_ls_hydrogen_treatment refxyz
_refine_ls_matrix_type full
_refine_ls_number_parameters 122
_refine_ls_number_reflns 1418
_refine_ls_number_restraints 0
_refine_ls_restrained_S_all 1.195
_refine_ls_R_factor_all 0.0198
_refine_ls_R_factor_gt 0.0195
_refine_ls_shift/su_max 0.001
_refine_ls_shift/su_mean 0.000
_refine_ls_structure_factor_coef Fsqd
_refine_ls_weighting_details 'w=1/[\s^2^(Fo^2^)+(0.0287P)^2^+5.8247P] where P=(Fo^2^+2Fc^2^)/3'
_refine_ls_weighting_scheme calc
_refine_ls_wR_factor_gt 0.0550
_refine_ls_wR_factor_ref 0.0553
_reflns_Friedel_coverage 0.000
_reflns_number_gt 1393
_reflns_number_total 1418
_reflns_threshold_expression 'I > 2\s(I)'
_cod_data_source_file c4dt01406e1.cif
_cod_data_source_block compound5
_cod_depositor_comments 'Adding full bibliography for 7031671--7031680.cif.'
_cod_database_code 7031675
_shelx_space_group_comment
;
The symmetry employed for this shelxl refinement is uniquely defined
by the following loop, which should always be used as a source of
symmetry information in preference to the above space-group names.
They are only intended as comments.
;
_shelx_estimated_absorpt_t_min 0.023
_shelx_estimated_absorpt_t_max 0.338
_shelxl_version_number 2013-3

loop_
_space_group_symop_operation_xyz
'x, y, z'
'-x+1/2, -y+1/2, z+1/2'
'x+1/2, -y+1/2, -z'
'-x, y, -z+1/2'
'-x, -y, -z'
'x-1/2, y-1/2, -z-1/2'
'-x-1/2, y-1/2, z'
'x, -y, z-1/2'

loop_
_atom_site_label
_atom_site_type_symbol
_atom_site_fract_x
_atom_site_fract_y
_atom_site_fract_z
_atom_site_U_iso_or_equiv
_atom_site_adp_type
_atom_site_occupancy
_atom_site_site_symmetry_order
_atom_site_calc_flag
_atom_site_refinement_flags_adp
Pb1 Pb 0.34677(2) 0.18855(3) 0.48212(2) 0.01250(12) Uani 1 1 d .
S1 S 0.32482(7) 0.6241(2) 0.50658(8) 0.0147(2) Uani 1 1 d .
N1 N 0.2199(2) 0.6706(5) 0.6524(3) 0.0118(7) Uani 1 1 d .
N2 N 0.3311(2) 0.6691(6) 0.7157(3) 0.0135(8) Uani 1 1 d .
H2 H 0.373(4) 0.679(8) 0.725(5) 0.016 Uiso 1 1 d U
N3 N 0.2852(2) 0.6989(6) 0.7972(3) 0.0130(8) Uani 1 1 d .
C1 C 0.2925(2) 0.6522(7) 0.6303(4) 0.0138(9) Uani 1 1 d .
C2 C 0.2189(3) 0.7005(7) 0.7551(4) 0.0137(9) Uani 1 1 d .
H2A H 0.177(4) 0.729(9) 0.788(5) 0.016 Uiso 1 1 d U
O1 O 0.45722(19) 0.3048(5) 0.6009(3) 0.0219(8) Uani 1 1 d .
O2 O 0.55153(17) 0.1258(6) 0.6578(3) 0.0219(7) Uani 1 1 d .
O3 O 0.45288(17) -0.0358(5) 0.6019(3) 0.0218(7) Uani 1 1 d .
N4 N 0.4879(2) 0.1306(7) 0.6212(3) 0.0164(8) Uani 1 1 d .
O4 O 0.44780(19) 0.3576(7) 0.3520(3) 0.0177(7) Uani 1 1 d .
H4A H 0.478(4) 0.283(10) 0.361(5) 0.021 Uiso 1 1 d U
H4B H 0.465(3) 0.458(10) 0.365(5) 0.021 Uiso 1 1 d U

loop_
_atom_site_aniso_label
_atom_site_aniso_U_11
_atom_site_aniso_U_22
_atom_site_aniso_U_33
_atom_site_aniso_U_23
_atom_site_aniso_U_13
_atom_site_aniso_U_12
Pb1 0.00769(14) 0.02045(16) 0.00937(16) -0.00003(6) 0.00045(5) 0.00079(6)
S1 0.0130(6) 0.0212(6) 0.0098(4) 0.0005(4) 0.0023(4) 0.0010(5)
N1 0.0112(17) 0.0137(18) 0.0106(17) 0.0011(14) -0.0003(14) 0.0002(14)
N2 0.0066(16) 0.020(2) 0.0141(19) 0.0006(15) 0.0006(17) 0.0000(16)
N3 0.0094(17) 0.0188(19) 0.0109(18) 0.0010(14) 0.0020(15) 0.0012(14)
C1 0.012(2) 0.016(2) 0.013(2) 0.0013(18) -0.0025(17) 0.0023(18)
C2 0.009(2) 0.018(2) 0.014(2) -0.0008(17) -0.0005(18) 0.0015(17)
O1 0.0179(17) 0.0236(19) 0.0243(19) 0.0024(14) -0.0081(14) 0.0012(14)
O2 0.0090(14) 0.0351(19) 0.0217(17) 0.0011(16) -0.0048(13) 0.0000(15)
O3 0.0139(15) 0.0222(17) 0.0293(18) -0.0014(15) -0.0075(14) -0.0021(14)
N4 0.0112(18) 0.024(2) 0.0137(18) 0.0002(17) 0.0006(15) 0.0000(17)
O4 0.0094(15) 0.0238(17) 0.0199(17) -0.0020(15) -0.0006(13) -0.0017(14)

loop_
_atom_type_symbol
_atom_type_description
_atom_type_scat_dispersion_real
_atom_type_scat_dispersion_imag
_atom_type_scat_source
C C 0.0181 0.0091 'International Tables Vol C Tables 4.2.6.8 and 6.1.1.4'
H H 0.0000 0.0000 'International Tables Vol C Tables 4.2.6.8 and 6.1.1.4'
N N 0.0311 0.0180 'International Tables Vol C Tables 4.2.6.8 and 6.1.1.4'
O O 0.0492 0.0322 'International Tables Vol C Tables 4.2.6.8 and 6.1.1.4'
Pb Pb -4.0753 8.5060 'International Tables Vol C Tables 4.2.6.8 and 6.1.1.4'
S S 0.3331 0.5567 'International Tables Vol C Tables 4.2.6.8 and 6.1.1.4'

loop_
_geom_angle_atom_site_label_1
_geom_angle_atom_site_label_2
_geom_angle_atom_site_label_3
_geom_angle
_geom_angle_site_symmetry_1
_geom_angle_site_symmetry_3
S1 Pb1 O3 121.49(7) . .
O4 Pb1 O3 95.56(10) . .
N1 Pb1 O1 81.22(12) 7_655 .
N1 Pb1 O4 152.54(11) 7_655 .
O1 Pb1 O4 75.88(12) . .
N1 Pb1 N3 126.58(12) 7_655 8_565
O1 Pb1 N3 138.65(11) . 8_565
O4 Pb1 N3 67.25(11) . 8_565
N1 Pb1 S1 82.97(8) 7_655 .
O1 Pb1 S1 76.24(7) . .
O4 Pb1 S1 77.07(9) . .
N3 Pb1 S1 77.84(8) 8_565 .
C1 S1 Pb1 104.79(16) . .
C1 N1 C2 103.8(4) . .
C1 N1 Pb1 105.8(3) . 7_665
C2 N1 Pb1 149.2(3) . 7_665
C1 N2 N3 111.0(4) . .
C1 N2 H2 131(5) . .
N3 N2 H2 117(5) . .
C2 N3 N2 102.7(4) . .
C2 N3 Pb1 137.0(3) . 8_566
N2 N3 Pb1 118.8(3) . 8_566
N2 C1 N1 108.6(4) . .
N2 C1 S1 128.8(4) . .
N1 C1 S1 122.5(3) . .
N3 C2 N1 113.8(4) . .
N3 C2 H2A 125(4) . .
N1 C2 H2A 121(4) . .
N4 O1 Pb1 102.1(3) . .
O2 N4 O3 121.3(4) . .
O2 N4 O1 120.4(4) . .
O3 N4 O1 118.4(3) . .
Pb1 O4 H4A 98(5) . .
Pb1 O4 H4B 119(5) . .
H4A O4 H4B 102(6) . .

loop_
_geom_bond_atom_site_label_1
_geom_bond_atom_site_label_2
_geom_bond_distance
_geom_bond_site_symmetry_2
Pb1 N1 2.540(4) 7_655
Pb1 O1 2.632(3) .
Pb1 O3 2.856(3) .
Pb1 O4 2.716(3) .
Pb1 N3 2.764(4) 8_565
Pb1 S1 2.8167(13) .
Pb1 S1 3.1314(12) 7_655
S1 C1 1.735(5) .
N1 C1 1.344(6) .
N1 C2 1.362(6) .
N1 Pb1 2.540(4) 7_665
N2 C1 1.324(6) .
N2 N3 1.365(5) .
N2 H2 0.76(6) .
N3 C2 1.316(6) .
N3 Pb1 2.764(4) 8_566
C2 H2A 0.90(6) .
O1 N4 1.267(5) .
O2 N4 1.241(5) .
O3 N4 1.258(5) .
O4 H4A 0.73(6) .
O4 H4B 0.73(6) .
